data_7159194
loop_
_publ_author_name
'Tamanna, ?'
'Sharma, Deepak'
'Chauhan, Pankaj'

_publ_section_title
;
 Asymmetric synthesis of spirocyclic isobenzofuranones <i>via</i> a
 squaramide-catalysed sulfa-Michael desymmetrisation reaction.
;
_journal_issue 12
_journal_name_full 'Organic &amp; biomolecular chemistry'
_journal_page_first 2570
_journal_page_last 2574
_journal_paper_doi 10.1039/d3ob00126a
_journal_volume 21
_journal_year 2023
_chemical_formula_sum 'C19 H13 Br O3 S'
_chemical_formula_weight 401.26
_space_group_crystal_system orthorhombic
_space_group_IT_number 19
_space_group_name_Hall 'P 2ac 2ab'
_space_group_name_H-M_alt 'P 21 21 21'
_atom_sites_solution_hydrogens geom
_audit_creation_method SHELXL-2018/3
_audit_update_record
;
2022-11-23 deposited with the CCDC.	2023-02-27 downloaded from the CCDC.
;
_cell_angle_alpha 90
_cell_angle_beta 90
_cell_angle_gamma 90
_cell_formula_units_Z 4
_cell_length_a 7.6268(5)
_cell_length_b 9.3115(7)
_cell_length_c 24.2573(18)
_cell_measurement_temperature 100(2)
_cell_volume 1722.7(2)
_computing_structure_refinement 'SHELXL-2018/3 (Sheldrick, 2018)'
_computing_structure_solution 'SHELXT 2014/5 (Sheldrick, 2014)'
_diffrn_ambient_temperature 100(2)
_diffrn_measured_fraction_theta_full 0.999
_diffrn_measured_fraction_theta_max 0.999
_diffrn_radiation_type CuK\a
_diffrn_radiation_wavelength 1.54178
_diffrn_reflns_av_R_equivalents 0.0511
_diffrn_reflns_av_unetI/netI 0.0335
_diffrn_reflns_Laue_measured_fraction_full 0.999
_diffrn_reflns_Laue_measured_fraction_max 0.999
_diffrn_reflns_limit_h_max 9
_diffrn_reflns_limit_h_min -9
_diffrn_reflns_limit_k_max 11
_diffrn_reflns_limit_k_min -10
_diffrn_reflns_limit_l_max 22
_diffrn_reflns_limit_l_min -28
_diffrn_reflns_number 15973
_diffrn_reflns_point_group_measured_fraction_full 0.993
_diffrn_reflns_point_group_measured_fraction_max 0.993
_diffrn_reflns_theta_full 66.504
_diffrn_reflns_theta_max 66.504
_diffrn_reflns_theta_min 3.644
_exptl_absorpt_coefficient_mu 4.504
_exptl_crystal_density_diffrn 1.547
_exptl_crystal_F_000 808
_refine_diff_density_max 0.614
_refine_diff_density_min -0.383
_refine_diff_density_rms 0.057
_refine_ls_abs_structure_details
;
 Flack x determined using 1200 quotients [(I+)-(I-)]/[(I+)+(I-)]
 (Parsons, Flack and Wagner, Acta Cryst. B69 (2013) 249-259).
;
_refine_ls_abs_structure_Flack 0.139(10)
_refine_ls_extinction_method none
_refine_ls_goodness_of_fit_ref 1.076
_refine_ls_hydrogen_treatment constr
_refine_ls_matrix_type full
_refine_ls_number_parameters 217
_refine_ls_number_reflns 3008
_refine_ls_number_restraints 0
_refine_ls_restrained_S_all 1.076
_refine_ls_R_factor_all 0.0261
_refine_ls_R_factor_gt 0.0252
_refine_ls_shift/su_max 0.001
_refine_ls_shift/su_mean 0.000
_refine_ls_structure_factor_coef Fsqd
_refine_ls_weighting_details 'w=1/[\s^2^(Fo^2^)+(0.0293P)^2^+0.8608P] where P=(Fo^2^+2Fc^2^)/3'
_refine_ls_weighting_scheme calc
_refine_ls_wR_factor_gt 0.0632
_refine_ls_wR_factor_ref 0.0641
_reflns_Friedel_coverage 0.700
_reflns_Friedel_fraction_full 0.983
_reflns_Friedel_fraction_max 0.983
_reflns_number_gt 2940
_reflns_number_total 3008
_reflns_threshold_expression 'I > 2\s(I)'
_cod_data_source_file d3ob00126a2.cif
_cod_data_source_block cu_tc_673_0m_a
_cod_depositor_comments 'Adding full bibliography for 7159194.cif.'
_cod_database_code 7159194
_shelx_shelxl_version_number 2018/3
_shelx_space_group_comment
;
The symmetry employed for this shelxl refinement is uniquely defined
by the following loop, which should always be used as a source of
symmetry information in preference to the above space-group names.
They are only intended as comments.
;

loop_
_space_group_symop_operation_xyz
'x, y, z'
'-x+1/2, -y, z+1/2'
'-x, y+1/2, -z+1/2'
'x+1/2, -y+1/2, -z'

loop_
_atom_site_label
_atom_site_type_symbol
_atom_site_fract_x
_atom_site_fract_y
_atom_site_fract_z
_atom_site_U_iso_or_equiv
_atom_site_adp_type
_atom_site_occupancy
_atom_site_site_symmetry_order
_atom_site_calc_flag
_atom_site_refinement_flags_posn
_atom_site_refinement_flags_adp
_atom_site_refinement_flags_occupancy
_atom_site_disorder_assembly
_atom_site_disorder_group
Br1 Br 0.31382(5) 0.96155(4) 0.39466(2) 0.03459(14) Uani 1 1 d . . . . .
S1 S 1.04108(10) 0.61126(8) 0.40871(3) 0.01925(18) Uani 1 1 d . . . . .
O1 O 1.0722(3) 0.3608(3) 0.32816(9) 0.0221(5) Uani 1 1 d . . . . .
O2 O 1.0709(4) 0.1393(3) 0.51176(10) 0.0334(6) Uani 1 1 d . . . . .
O3 O 1.1321(3) 0.4770(3) 0.24883(9) 0.0297(6) Uani 1 1 d . . . . .
C1 C 0.8379(4) 0.7052(3) 0.40569(13) 0.0187(6) Uani 1 1 d . . . . .
C2 C 0.7126(5) 0.6926(4) 0.44727(13) 0.0216(7) Uani 1 1 d . . . . .
H2 H 0.734672 0.632592 0.478175 0.026 Uiso 1 1 calc R U . . .
C3 C 0.5560(5) 0.7672(4) 0.44363(14) 0.0234(7) Uani 1 1 d . . . . .
H3 H 0.468999 0.757079 0.471378 0.028 Uiso 1 1 calc R U . . .
C4 C 0.5282(4) 0.8569(3) 0.39881(14) 0.0233(7) Uani 1 1 d . . . . .
C5 C 0.6502(5) 0.8710(4) 0.35695(13) 0.0228(7) Uani 1 1 d . . . . .
H5 H 0.627538 0.931587 0.326267 0.027 Uiso 1 1 calc R U . . .
C6 C 0.8061(5) 0.7950(3) 0.36055(13) 0.0197(6) Uani 1 1 d . . . . .
H6 H 0.891556 0.803992 0.332282 0.024 Uiso 1 1 calc R U . . .
C7 C 0.9667(4) 0.4278(3) 0.42037(12) 0.0165(6) Uani 1 1 d . . . . .
H7 H 0.856318 0.433072 0.442506 0.020 Uiso 1 1 calc R U . . .
C8 C 0.9235(4) 0.3476(4) 0.36643(13) 0.0192(7) Uani 1 1 d . . . . .
C9 C 0.8949(5) 0.1898(4) 0.37709(15) 0.0239(7) Uani 1 1 d . . . . .
H9 H 0.841367 0.133828 0.348999 0.029 Uiso 1 1 calc R U . . .
C10 C 0.9408(4) 0.1247(4) 0.42396(14) 0.0240(7) Uani 1 1 d . . . . .
H10 H 0.908505 0.027065 0.429159 0.029 Uiso 1 1 calc R U . . .
C11 C 1.0394(5) 0.1977(4) 0.46782(14) 0.0245(7) Uani 1 1 d . . . . .
C12 C 1.1026(5) 0.3477(4) 0.45506(14) 0.0230(7) Uani 1 1 d . . . . .
H12A H 1.214987 0.342694 0.434708 0.028 Uiso 1 1 calc R U . . .
H12B H 1.123303 0.400510 0.489880 0.028 Uiso 1 1 calc R U . . .
C13 C 1.0258(4) 0.4445(4) 0.28346(12) 0.0209(7) Uani 1 1 d . . . . .
C14 C 0.8382(4) 0.4785(4) 0.28799(13) 0.0203(7) Uani 1 1 d . . . . .
C15 C 0.7749(4) 0.4184(3) 0.33575(13) 0.0190(7) Uani 1 1 d . . . . .
C16 C 0.7337(4) 0.5613(4) 0.25324(14) 0.0252(7) Uani 1 1 d . . . . .
H16 H 0.779564 0.603807 0.220688 0.030 Uiso 1 1 calc R U . . .
C17 C 0.5597(5) 0.5788(4) 0.26835(14) 0.0275(8) Uani 1 1 d . . . . .
H17 H 0.484399 0.634683 0.245720 0.033 Uiso 1 1 calc R U . . .
C18 C 0.4932(4) 0.5159(4) 0.31606(15) 0.0275(8) Uani 1 1 d . . . . .
H18 H 0.372939 0.528481 0.325018 0.033 Uiso 1 1 calc R U . . .
C19 C 0.6000(4) 0.4347(4) 0.35107(14) 0.0231(7) Uani 1 1 d . . . . .
H19 H 0.555246 0.392484 0.383831 0.028 Uiso 1 1 calc R U . . .

loop_
_atom_site_aniso_label
_atom_site_aniso_U_11
_atom_site_aniso_U_22
_atom_site_aniso_U_33
_atom_site_aniso_U_23
_atom_site_aniso_U_13
_atom_site_aniso_U_12
Br1 0.0367(2) 0.0396(2) 0.0274(2) 0.00725(17) 0.00546(16) 0.01860(17)
S1 0.0191(3) 0.0208(4) 0.0178(4) -0.0007(3) -0.0007(3) -0.0023(3)
O1 0.0195(11) 0.0289(12) 0.0179(11) -0.0027(10) 0.0025(9) 0.0017(9)
O2 0.0459(16) 0.0317(13) 0.0226(13) 0.0067(11) -0.0055(12) 0.0085(12)
O3 0.0246(12) 0.0479(15) 0.0165(11) -0.0045(12) 0.0045(10) -0.0044(11)
C1 0.0231(15) 0.0183(14) 0.0146(15) -0.0029(12) -0.0017(12) -0.0012(13)
C2 0.0313(18) 0.0212(15) 0.0122(14) 0.0002(12) -0.0015(14) 0.0031(15)
C3 0.0293(17) 0.0261(17) 0.0148(15) 0.0006(13) 0.0052(14) 0.0045(15)
C4 0.0278(16) 0.0217(15) 0.0203(16) -0.0021(14) -0.0031(15) 0.0060(13)
C5 0.0317(18) 0.0204(15) 0.0165(15) 0.0042(13) -0.0016(13) 0.0015(15)
C6 0.0262(16) 0.0183(14) 0.0146(15) -0.0007(12) 0.0019(14) -0.0042(14)
C7 0.0176(14) 0.0185(15) 0.0134(14) -0.0008(12) 0.0006(12) 0.0012(12)
C8 0.0174(15) 0.0246(16) 0.0157(15) -0.0025(13) 0.0027(12) -0.0017(13)
C9 0.0254(16) 0.0223(16) 0.0241(17) -0.0060(14) 0.0002(14) 0.0008(14)
C10 0.0243(16) 0.0204(16) 0.0274(17) -0.0022(15) 0.0018(14) 0.0033(14)
C11 0.0239(16) 0.0262(17) 0.0234(17) -0.0008(15) 0.0017(14) 0.0087(15)
C12 0.0235(16) 0.0281(18) 0.0176(16) -0.0008(14) -0.0038(14) 0.0032(14)
C13 0.0241(16) 0.0280(17) 0.0107(14) -0.0057(13) -0.0005(13) -0.0017(15)
C14 0.0213(15) 0.0256(16) 0.0141(14) -0.0053(13) -0.0016(12) -0.0046(14)
C15 0.0204(16) 0.0220(16) 0.0146(15) -0.0036(12) -0.0040(12) -0.0022(12)
C16 0.0293(17) 0.0322(18) 0.0140(15) -0.0021(14) -0.0045(13) -0.0052(15)
C17 0.0271(17) 0.0359(19) 0.0196(17) -0.0007(15) -0.0098(14) 0.0014(15)
C18 0.0191(16) 0.040(2) 0.0231(17) -0.0038(16) -0.0050(13) 0.0000(14)
C19 0.0190(15) 0.0331(19) 0.0173(15) -0.0012(15) -0.0010(12) -0.0040(14)

loop_
_atom_type_symbol
_atom_type_description
_atom_type_scat_dispersion_real
_atom_type_scat_dispersion_imag
_atom_type_scat_source
C C 0.0181 0.0091 'International Tables Vol C Tables 4.2.6.8 and 6.1.1.4'
H H 0.0000 0.0000 'International Tables Vol C Tables 4.2.6.8 and 6.1.1.4'
Br Br -0.6763 1.2805 'International Tables Vol C Tables 4.2.6.8 and 6.1.1.4'
O O 0.0492 0.0322 'International Tables Vol C Tables 4.2.6.8 and 6.1.1.4'
S S 0.3331 0.5567 'International Tables Vol C Tables 4.2.6.8 and 6.1.1.4'

loop_
_geom_angle_atom_site_label_1
_geom_angle_atom_site_label_2
_geom_angle_atom_site_label_3
_geom_angle
_geom_angle_site_symmetry_1
_geom_angle_site_symmetry_3
_geom_angle_publ_flag
C1 S1 C7 101.31(14) . . ?
C13 O1 C8 110.2(2) . . ?
C2 C1 C6 119.8(3) . . ?
C2 C1 S1 121.7(2) . . ?
C6 C1 S1 118.5(2) . . ?
C3 C2 C1 120.2(3) . . ?
C3 C2 H2 119.9 . . ?
C1 C2 H2 119.9 . . ?
C2 C3 C4 119.0(3) . . ?
C2 C3 H3 120.5 . . ?
C4 C3 H3 120.5 . . ?
C5 C4 C3 121.9(3) . . ?
C5 C4 Br1 119.3(2) . . ?
C3 C4 Br1 118.7(3) . . ?
C4 C5 C6 118.8(3) . . ?
C4 C5 H5 120.6 . . ?
C6 C5 H5 120.6 . . ?
C5 C6 C1 120.2(3) . . ?
C5 C6 H6 119.9 . . ?
C1 C6 H6 119.9 . . ?
C12 C7 C8 112.1(3) . . ?
C12 C7 S1 109.4(2) . . ?
C8 C7 S1 112.9(2) . . ?
C12 C7 H7 107.4 . . ?
C8 C7 H7 107.4 . . ?
S1 C7 H7 107.4 . . ?
O1 C8 C15 103.4(3) . . ?
O1 C8 C9 107.5(3) . . ?
C15 C8 C9 113.7(3) . . ?
O1 C8 C7 109.3(2) . . ?
C15 C8 C7 111.6(3) . . ?
C9 C8 C7 110.9(3) . . ?
C10 C9 C8 123.4(3) . . ?
C10 C9 H9 118.3 . . ?
C8 C9 H9 118.3 . . ?
C9 C10 C11 122.7(3) . . ?
C9 C10 H10 118.6 . . ?
C11 C10 H10 118.6 . . ?
O2 C11 C10 121.8(3) . . ?
O2 C11 C12 121.9(3) . . ?
C10 C11 C12 116.3(3) . . ?
C11 C12 C7 110.3(3) . . ?
C11 C12 H12A 109.6 . . ?
C7 C12 H12A 109.6 . . ?
C11 C12 H12B 109.6 . . ?
C7 C12 H12B 109.6 . . ?
H12A C12 H12B 108.1 . . ?
O3 C13 O1 121.1(3) . . ?
O3 C13 C14 130.7(3) . . ?
O1 C13 C14 108.2(3) . . ?
C15 C14 C16 122.3(3) . . ?
C15 C14 C13 108.5(3) . . ?
C16 C14 C13 129.1(3) . . ?
C14 C15 C19 121.1(3) . . ?
C14 C15 C8 109.3(3) . . ?
C19 C15 C8 129.5(3) . . ?
C17 C16 C14 116.9(3) . . ?
C17 C16 H16 121.5 . . ?
C14 C16 H16 121.5 . . ?
C16 C17 C18 121.3(3) . . ?
C16 C17 H17 119.4 . . ?
C18 C17 H17 119.4 . . ?
C17 C18 C19 121.3(3) . . ?
C17 C18 H18 119.3 . . ?
C19 C18 H18 119.3 . . ?
C15 C19 C18 117.0(3) . . ?
C15 C19 H19 121.5 . . ?
C18 C19 H19 121.5 . . ?

loop_
_geom_bond_atom_site_label_1
_geom_bond_atom_site_label_2
_geom_bond_distance
_geom_bond_site_symmetry_2
_geom_bond_publ_flag
Br1 C4 1.906(3) . ?
S1 C1 1.781(3) . ?
S1 C7 1.822(3) . ?
O1 C13 1.381(4) . ?
O1 C8 1.471(4) . ?
O2 C11 1.221(4) . ?
O3 C13 1.206(4) . ?
C1 C2 1.395(5) . ?
C1 C6 1.399(4) . ?
C2 C3 1.384(5) . ?
C2 H2 0.9500 . ?
C3 C4 1.388(5) . ?
C3 H3 0.9500 . ?
C4 C5 1.383(5) . ?
C5 C6 1.386(5) . ?
C5 H5 0.9500 . ?
C6 H6 0.9500 . ?
C7 C12 1.529(4) . ?
C7 C8 1.542(4) . ?
C7 H7 1.0000 . ?
C8 C15 1.507(4) . ?
C8 C9 1.508(5) . ?
C9 C10 1.336(5) . ?
C9 H9 0.9500 . ?
C10 C11 1.470(5) . ?
C10 H10 0.9500 . ?
C11 C12 1.510(5) . ?
C12 H12A 0.9900 . ?
C12 H12B 0.9900 . ?
C13 C14 1.469(5) . ?
C14 C15 1.374(5) . ?
C14 C16 1.393(5) . ?
C15 C19 1.393(5) . ?
C16 C17 1.386(5) . ?
C16 H16 0.9500 . ?
C17 C18 1.393(5) . ?
C17 H17 0.9500 . ?
C18 C19 1.399(5) . ?
C18 H18 0.9500 . ?
C19 H19 0.9500 . ?

loop_
_geom_torsion_atom_site_label_1
_geom_torsion_atom_site_label_2
_geom_torsion_atom_site_label_3
_geom_torsion_atom_site_label_4
_geom_torsion
_geom_torsion_site_symmetry_1
_geom_torsion_site_symmetry_2
_geom_torsion_site_symmetry_3
_geom_torsion_site_symmetry_4
_geom_torsion_publ_flag
C7 S1 C1 C2 52.5(3) . . . . ?
C7 S1 C1 C6 -128.3(3) . . . . ?
C6 C1 C2 C3 0.8(5) . . . . ?
S1 C1 C2 C3 180.0(3) . . . . ?
C1 C2 C3 C4 -1.6(5) . . . . ?
C2 C3 C4 C5 1.8(5) . . . . ?
C2 C3 C4 Br1 -179.1(3) . . . . ?
C3 C4 C5 C6 -1.2(5) . . . . ?
Br1 C4 C5 C6 179.6(2) . . . . ?
C4 C5 C6 C1 0.4(5) . . . . ?
C2 C1 C6 C5 -0.3(5) . . . . ?
S1 C1 C6 C5 -179.4(2) . . . . ?
C1 S1 C7 C12 -148.3(2) . . . . ?
C1 S1 C7 C8 86.2(2) . . . . ?
C13 O1 C8 C15 6.8(3) . . . . ?
C13 O1 C8 C9 127.4(3) . . . . ?
C13 O1 C8 C7 -112.1(3) . . . . ?
C12 C7 C8 O1 -72.8(3) . . . . ?
S1 C7 C8 O1 51.2(3) . . . . ?
C12 C7 C8 C15 173.5(3) . . . . ?
S1 C7 C8 C15 -62.5(3) . . . . ?
C12 C7 C8 C9 45.6(4) . . . . ?
S1 C7 C8 C9 169.6(2) . . . . ?
O1 C8 C9 C10 105.1(4) . . . . ?
C15 C8 C9 C10 -141.1(3) . . . . ?
C7 C8 C9 C10 -14.4(5) . . . . ?
C8 C9 C10 C11 -6.0(5) . . . . ?
C9 C10 C11 O2 175.4(3) . . . . ?
C9 C10 C11 C12 -5.8(5) . . . . ?
O2 C11 C12 C7 -144.5(3) . . . . ?
C10 C11 C12 C7 36.8(4) . . . . ?
C8 C7 C12 C11 -57.0(4) . . . . ?
S1 C7 C12 C11 177.0(2) . . . . ?
C8 O1 C13 O3 175.0(3) . . . . ?
C8 O1 C13 C14 -5.4(3) . . . . ?
O3 C13 C14 C15 -179.0(3) . . . . ?
O1 C13 C14 C15 1.5(4) . . . . ?
O3 C13 C14 C16 -1.5(6) . . . . ?
O1 C13 C14 C16 178.9(3) . . . . ?
C16 C14 C15 C19 1.7(5) . . . . ?
C13 C14 C15 C19 179.3(3) . . . . ?
C16 C14 C15 C8 -174.8(3) . . . . ?
C13 C14 C15 C8 2.9(4) . . . . ?
O1 C8 C15 C14 -5.9(3) . . . . ?
C9 C8 C15 C14 -122.1(3) . . . . ?
C7 C8 C15 C14 111.5(3) . . . . ?
O1 C8 C15 C19 178.1(3) . . . . ?
C9 C8 C15 C19 61.8(5) . . . . ?
C7 C8 C15 C19 -64.6(4) . . . . ?
C15 C14 C16 C17 -1.2(5) . . . . ?
C13 C14 C16 C17 -178.4(3) . . . . ?
C14 C16 C17 C18 -0.1(5) . . . . ?
C16 C17 C18 C19 1.1(6) . . . . ?
C14 C15 C19 C18 -0.7(5) . . . . ?
C8 C15 C19 C18 174.9(3) . . . . ?
C17 C18 C19 C15 -0.6(5) . . . . ?
